data_4068885
loop_
_publ_author_name
'Dzik, Wojciech I.'
'Smits, Jan M. M.'
'Reek, Joost N. H.'
'de Bruin, Bas'

_publ_contact_author
;
        Dr. B. de Bruin
        Department of Homogeneous Catalysis
        Van 't Hoff Institute for Molecular Sciences
        University of Amsterdam
        Nieuwe Achtergracht 166
        1018 WV Amsterdam
        The Netherlands
;
_publ_section_title
;
 Activation of Carbon Monoxide by (Me3tpa)Rh and (Me3tpa)Ir
;
_journal_issue 6
_journal_name_full Organometallics
_journal_page_first 1631
_journal_paper_doi 10.1021/om801142y
_journal_volume 28
_journal_year 2009
_chemical_formula_sum 'C24 H28 F6 Ir N4 O3 P'
_chemical_formula_weight 757.67
_chemical_name_systematic
;
 ?
;
_space_group_IT_number 2
_symmetry_cell_setting triclinic
_symmetry_space_group_name_Hall '-P 1'
_symmetry_space_group_name_H-M 'P -1'
_atom_sites_solution_hydrogens geom
_atom_sites_solution_primary direct
_atom_sites_solution_secondary difmap
_audit_creation_date 2006-07-27
_audit_creation_method 'SHELXL, adapted and expanded'
_cell_angle_alpha 77.101(6)
_cell_angle_beta 84.419(3)
_cell_angle_gamma 82.292(2)
_cell_formula_units_Z 2
_cell_length_a 9.15020(10)
_cell_length_b 11.1785(6)
_cell_length_c 13.8428(5)
_cell_measurement_reflns_used 489
_cell_measurement_temperature 208(2)
_cell_measurement_theta_max 27.500
_cell_measurement_theta_min 2.250
_cell_volume 1364.39(10)
_computing_data_collection
;
Nonius "Collect" program suite (Nonius, 1999)
;
_computing_data_reduction
;
Nonius "EvalCCD" program suite (Duisenberg, 1998)
;
_computing_molecular_graphics
;
PLATON (Spek, 2003)
;
_computing_structure_refinement 'SHELXL-97 (Sheldrick, 1997)'
_computing_structure_solution
;
DIRDIF (Beurskens et al., 1996),
PATTY (Beurskens et al., 1987)
;
_diffrn_ambient_temperature 208(2)
_diffrn_detector_area_resol_mean 18.4
_diffrn_measured_fraction_theta_full 0.996
_diffrn_measured_fraction_theta_max 0.992
_diffrn_measurement_device 'Nonius KappaCCD'
_diffrn_measurement_method 'area detector \f and \w scan'
_diffrn_radiation_monochromator graphite
_diffrn_radiation_source 'fine-focus sealed tube'
_diffrn_radiation_type MoK\a
_diffrn_radiation_wavelength 0.71073
_diffrn_reflns_av_R_equivalents 0.0242
_diffrn_reflns_av_sigmaI/netI 0.0188
_diffrn_reflns_limit_h_max 11
_diffrn_reflns_limit_h_min -11
_diffrn_reflns_limit_k_max 14
_diffrn_reflns_limit_k_min -14
_diffrn_reflns_limit_l_max 17
_diffrn_reflns_limit_l_min -17
_diffrn_reflns_number 38274
_diffrn_reflns_theta_full 25.00
_diffrn_reflns_theta_max 27.50
_diffrn_reflns_theta_min 2.25
_diffrn_standards_decay_% 0.000
_diffrn_standards_interval_time 0
_diffrn_standards_number 0
_exptl_absorpt_coefficient_mu 5.026
_exptl_absorpt_correction_T_max 0.5218
_exptl_absorpt_correction_T_min 0.4185
_exptl_absorpt_correction_type multi-scan
_exptl_absorpt_process_details 'SADABS multiscan (Sheldrick, 1996)'
_exptl_crystal_colour 'translucent yellow-brown'
_exptl_crystal_density_diffrn 1.844
_exptl_crystal_density_method 'not measured'
_exptl_crystal_description 'rough fragment'
_exptl_crystal_F_000 740
_exptl_crystal_size_max 0.26
_exptl_crystal_size_mid 0.17
_exptl_crystal_size_min 0.13
_refine_diff_density_max 1.702
_refine_diff_density_min -0.858
_refine_diff_density_rms 0.173
_refine_ls_extinction_method none
_refine_ls_goodness_of_fit_all 1.188
_refine_ls_goodness_of_fit_ref 1.188
_refine_ls_hydrogen_treatment constr
_refine_ls_matrix_type full
_refine_ls_number_parameters 356
_refine_ls_number_reflns 6229
_refine_ls_number_restraints 0
_refine_ls_restrained_S_all 1.188
_refine_ls_R_factor_all 0.0322
_refine_ls_R_factor_gt 0.0255
_refine_ls_R_factor_obs 0.0255
_refine_ls_shift/esd_max 0.000
_refine_ls_shift/esd_mean 0.000
_refine_ls_shift/su_max 0.000
_refine_ls_shift/su_mean 0.000
_refine_ls_structure_factor_coef Fsqd
_refine_ls_weighting_details
;
w=1/[\s^2^(Fo^2^)+(0.0429P)^2^+1.7367P] where P=(Fo^2^+2Fc^2^)/3
;
_refine_ls_weighting_scheme calc
_refine_ls_wR_factor_all 0.0757
_refine_ls_wR_factor_gt 0.0710
_refine_ls_wR_factor_obs 0.0710
_refine_ls_wR_factor_ref 0.0757
_reflns_number_gt 5634
_reflns_number_observed 5634
_reflns_number_total 6229
_reflns_observed_criterion >2sigma(I)
_reflns_threshold_expression >2sigma(I)
_cod_data_source_file om801142y_si_001.cif
_cod_data_source_block BDBR01
_cod_depositor_comments
;
The following automatic conversions were performed:
'_publ_contact_autor' tag replaced with '_publ_contact_author'.

Automatic conversion script
Id: cif_correct_tags 1440 2010-10-19 06:21:57Z saulius 

The following automatic conversions were performed:

'_geom_bond_publ_flag' value 'Y' changed to 'y' according to
/home/saulius/struct/CIF-dictionaries/cif_core.dic dictionary named
'cif_core.dic' version 2.4.2 from 2011-04-26 (42
times).

'_geom_angle_publ_flag' value 'Y' changed to 'y' according
to /home/saulius/struct/CIF-dictionaries/cif_core.dic dictionary
named 'cif_core.dic' version 2.4.2 from 2011-04-26 (73 times).

Automatic conversion script
Id: cif_fix_values 1715 2011-07-08 13:25:40Z adriana 
;
_cod_original_cell_volume 1364.39(9)
_cod_database_code 4068885

loop_
_symmetry_equiv_pos_as_xyz
'x, y, z'
'-x, -y, -z'

loop_
_atom_site_label
_atom_site_type_symbol
_atom_site_fract_x
_atom_site_fract_y
_atom_site_fract_z
_atom_site_U_iso_or_equiv
_atom_site_adp_type
_atom_site_occupancy
_atom_site_calc_flag
_atom_site_refinement_flags
Ir1 Ir 0.050177(15) 0.184696(13) 0.327925(10) 0.02236(6) Uani 1 d .
C1 C -0.0391(5) 0.0977(4) 0.2563(3) 0.0298(8) Uani 1 d .
O1 O -0.0935(4) 0.0386(3) 0.2156(3) 0.0435(8) Uani 1 d .
C2 C -0.1475(5) 0.2307(4) 0.3980(3) 0.0299(8) Uani 1 d .
O2 O -0.1688(4) 0.2761(4) 0.4691(3) 0.0547(10) Uani 1 d .
O3 O -0.2644(3) 0.2048(3) 0.3554(3) 0.0421(8) Uani 1 d .
C3 C -0.4098(5) 0.2363(5) 0.4005(4) 0.0461(12) Uani 1 d .
H3A H -0.4094 0.2088 0.4721 0.069 Uiso 1 calc R
H3B H -0.4816 0.1961 0.3760 0.069 Uiso 1 calc R
H3C H -0.4358 0.3251 0.3837 0.069 Uiso 1 calc R
N1 N 0.1472(4) 0.2833(3) 0.4154(3) 0.0290(7) Uani 1 d .
N2 N 0.0822(4) 0.2463(3) 0.0659(3) 0.0327(8) Uani 1 d .
N3 N 0.2670(4) 0.1486(3) 0.2547(2) 0.0246(6) Uani 1 d .
N4 N 0.0671(4) 0.3654(3) 0.2270(2) 0.0263(7) Uani 1 d .
C11 C 0.0373(5) 0.4538(4) 0.2952(3) 0.0338(9) Uani 1 d .
H11A H 0.0638 0.5352 0.2602 0.041 Uiso 1 calc R
H11B H -0.0683 0.4627 0.3162 0.041 Uiso 1 calc R
C12 C 0.1249(5) 0.4079(4) 0.3838(3) 0.0330(9) Uani 1 d .
C13 C 0.1782(6) 0.4871(5) 0.4323(4) 0.0451(12) Uani 1 d .
H13 H 0.1622 0.5731 0.4088 0.054 Uiso 1 calc R
C14 C 0.2556(6) 0.4372(6) 0.5160(4) 0.0549(15) Uani 1 d .
H14 H 0.2935 0.4890 0.5499 0.066 Uiso 1 calc R
C15 C 0.2761(6) 0.3117(6) 0.5487(4) 0.0478(12) Uani 1 d .
H15 H 0.3272 0.2776 0.6060 0.057 Uiso 1 calc R
C16 C 0.2226(5) 0.2337(5) 0.4984(3) 0.0375(10) Uani 1 d .
C17 C 0.2489(6) 0.0963(5) 0.5321(4) 0.0528(14) Uani 1 d .
H17A H 0.1549 0.0626 0.5444 0.079 Uiso 1 calc R
H17B H 0.3003 0.0757 0.5927 0.079 Uiso 1 calc R
H17C H 0.3086 0.0616 0.4809 0.079 Uiso 1 calc R
C21 C -0.0440(5) 0.4045(4) 0.1506(3) 0.0345(9) Uani 1 d .
H21A H -0.0305 0.4888 0.1146 0.041 Uiso 1 calc R
H21B H -0.1428 0.4073 0.1849 0.041 Uiso 1 calc R
C22 C -0.0388(5) 0.3244(4) 0.0756(3) 0.0309(9) Uani 1 d .
C23 C -0.1594(5) 0.3372(5) 0.0195(4) 0.0426(11) Uani 1 d .
H23 H -0.2445 0.3914 0.0294 0.051 Uiso 1 calc R
C24 C -0.1495(6) 0.2668(6) -0.0519(4) 0.0556(14) Uani 1 d .
H24 H -0.2280 0.2740 -0.0926 0.067 Uiso 1 calc R
C25 C -0.0250(6) 0.1865(5) -0.0632(4) 0.0499(13) Uani 1 d .
H25 H -0.0177 0.1386 -0.1118 0.060 Uiso 1 calc R
C26 C 0.0895(5) 0.1765(5) -0.0026(3) 0.0385(10) Uani 1 d .
C27 C 0.2269(6) 0.0889(5) -0.0094(4) 0.0512(13) Uani 1 d .
H27A H 0.3119 0.1349 -0.0259 0.077 Uiso 1 calc R
H27B H 0.2199 0.0436 -0.0606 0.077 Uiso 1 calc R
H27C H 0.2382 0.0313 0.0540 0.077 Uiso 1 calc R
C31 C 0.2233(4) 0.3714(4) 0.1831(3) 0.0283(8) Uani 1 d .
H31A H 0.2211 0.4098 0.1123 0.034 Uiso 1 calc R
H31B H 0.2703 0.4252 0.2148 0.034 Uiso 1 calc R
C32 C 0.3170(4) 0.2491(4) 0.1940(3) 0.0247(8) Uani 1 d .
C33 C 0.4545(5) 0.2447(4) 0.1427(3) 0.0362(10) Uani 1 d .
H33 H 0.4874 0.3166 0.1020 0.043 Uiso 1 calc R
C34 C 0.5423(5) 0.1329(5) 0.1522(4) 0.0454(12) Uani 1 d .
H34 H 0.6369 0.1278 0.1191 0.054 Uiso 1 calc R
C35 C 0.4897(5) 0.0293(5) 0.2105(4) 0.0413(11) Uani 1 d .
H35 H 0.5481 -0.0476 0.2168 0.050 Uiso 1 calc R
C36 C 0.3512(5) 0.0375(4) 0.2602(3) 0.0328(9) Uani 1 d .
C37 C 0.2888(6) -0.0777(4) 0.3171(4) 0.0502(13) Uani 1 d .
H37A H 0.2555 -0.0681 0.3839 0.075 Uiso 1 calc R
H37B H 0.3647 -0.1477 0.3202 0.075 Uiso 1 calc R
H37C H 0.2061 -0.0917 0.2838 0.075 Uiso 1 calc R
P1 P 0.44521(16) 0.37982(13) 0.81558(13) 0.0531(4) Uani 1 d .
F1 F 0.3792(7) 0.5045(6) 0.7535(5) 0.170(4) Uani 1 d .
F2 F 0.5124(4) 0.2520(4) 0.8796(4) 0.0891(14) Uani 1 d .
F3 F 0.5934(8) 0.3855(6) 0.7518(6) 0.178(4) Uani 1 d .
F4 F 0.3774(13) 0.3047(9) 0.7599(6) 0.239(5) Uani 1 d .
F5 F 0.3126(6) 0.3807(5) 0.8961(4) 0.117(2) Uani 1 d .
F6 F 0.5230(9) 0.4467(7) 0.8820(7) 0.179(4) Uani 1 d .

loop_
_atom_site_aniso_label
_atom_site_aniso_U_11
_atom_site_aniso_U_22
_atom_site_aniso_U_33
_atom_site_aniso_U_23
_atom_site_aniso_U_13
_atom_site_aniso_U_12
Ir1 0.02295(8) 0.02161(9) 0.02224(8) -0.00454(5) 0.00267(5) -0.00487(5)
C1 0.030(2) 0.030(2) 0.028(2) -0.0051(16) 0.0054(16) -0.0062(16)
O1 0.0466(19) 0.0445(19) 0.0475(19) -0.0214(16) -0.0026(15) -0.0155(15)
C2 0.031(2) 0.026(2) 0.031(2) -0.0042(16) 0.0047(16) -0.0062(16)
O2 0.0396(19) 0.083(3) 0.054(2) -0.045(2) 0.0169(16) -0.0175(18)
O3 0.0243(15) 0.058(2) 0.0479(19) -0.0231(17) 0.0015(13) -0.0023(14)
C3 0.028(2) 0.058(3) 0.050(3) -0.012(2) 0.004(2) 0.001(2)
N1 0.0285(17) 0.0328(19) 0.0281(17) -0.0102(14) 0.0033(13) -0.0096(14)
N2 0.0338(18) 0.037(2) 0.0277(17) -0.0088(15) -0.0016(14) -0.0027(15)
N3 0.0239(15) 0.0259(17) 0.0239(15) -0.0072(13) -0.0001(12) -0.0014(13)
N4 0.0245(16) 0.0236(16) 0.0293(17) -0.0053(13) 0.0026(13) -0.0010(13)
C11 0.038(2) 0.023(2) 0.038(2) -0.0100(17) 0.0072(18) -0.0008(17)
C12 0.031(2) 0.035(2) 0.037(2) -0.0170(18) 0.0105(17) -0.0100(17)
C13 0.044(3) 0.041(3) 0.059(3) -0.030(2) 0.009(2) -0.013(2)
C14 0.042(3) 0.077(4) 0.063(3) -0.048(3) 0.003(2) -0.016(3)
C15 0.041(3) 0.067(4) 0.042(3) -0.024(3) 0.000(2) -0.012(2)
C16 0.029(2) 0.055(3) 0.030(2) -0.009(2) 0.0003(17) -0.010(2)
C17 0.057(3) 0.060(3) 0.039(3) 0.007(2) -0.017(2) -0.019(3)
C21 0.031(2) 0.033(2) 0.034(2) 0.0002(17) -0.0002(17) 0.0054(17)
C22 0.030(2) 0.032(2) 0.0250(19) 0.0058(16) 0.0011(15) -0.0065(17)
C23 0.034(2) 0.041(3) 0.048(3) 0.005(2) -0.010(2) -0.006(2)
C24 0.051(3) 0.066(4) 0.051(3) -0.002(3) -0.020(3) -0.020(3)
C25 0.056(3) 0.058(3) 0.043(3) -0.017(2) -0.006(2) -0.022(3)
C26 0.042(2) 0.045(3) 0.032(2) -0.0122(19) 0.0035(18) -0.015(2)
C27 0.050(3) 0.055(3) 0.055(3) -0.031(3) 0.007(2) -0.006(2)
C31 0.0269(19) 0.0223(19) 0.034(2) -0.0047(16) 0.0060(16) -0.0048(15)
C32 0.0220(17) 0.029(2) 0.0241(18) -0.0079(15) 0.0009(14) -0.0045(15)
C33 0.030(2) 0.035(2) 0.041(2) -0.0061(19) 0.0089(18) -0.0070(18)
C34 0.025(2) 0.050(3) 0.057(3) -0.012(2) 0.008(2) 0.001(2)
C35 0.035(2) 0.036(2) 0.048(3) -0.009(2) 0.005(2) 0.0077(19)
C36 0.032(2) 0.028(2) 0.036(2) -0.0042(17) -0.0040(17) 0.0021(17)
C37 0.058(3) 0.026(2) 0.058(3) 0.000(2) 0.006(3) 0.004(2)
P1 0.0459(7) 0.0376(7) 0.0702(10) -0.0068(7) 0.0049(7) 0.0004(6)
F1 0.131(5) 0.111(4) 0.174(6) 0.087(4) 0.064(4) 0.067(4)
F2 0.059(2) 0.055(2) 0.139(4) 0.006(2) -0.007(2) -0.0018(18)
F3 0.165(6) 0.113(5) 0.181(6) 0.044(4) 0.124(5) 0.034(4)
F4 0.395(14) 0.194(8) 0.174(7) -0.051(6) -0.198(9) -0.048(9)
F5 0.091(3) 0.079(3) 0.136(4) 0.026(3) 0.045(3) 0.023(3)
F6 0.180(7) 0.118(5) 0.275(10) -0.087(6) -0.007(7) -0.077(5)

loop_
_atom_type_symbol
_atom_type_description
_atom_type_scat_dispersion_real
_atom_type_scat_dispersion_imag
_atom_type_scat_source
C C 0.0033 0.0016 'International Tables Vol C Tables 4.2.6.8 and 6.1.1.4'
H H 0.0000 0.0000 'International Tables Vol C Tables 4.2.6.8 and 6.1.1.4'
N N 0.0061 0.0033 'International Tables Vol C Tables 4.2.6.8 and 6.1.1.4'
O O 0.0106 0.0060 'International Tables Vol C Tables 4.2.6.8 and 6.1.1.4'
P P 0.1023 0.0942 'International Tables Vol C Tables 4.2.6.8 and 6.1.1.4'
F F 0.0171 0.0103 'International Tables Vol C Tables 4.2.6.8 and 6.1.1.4'
Ir Ir -1.4442 7.9887 'International Tables Vol C Tables 4.2.6.8 and 6.1.1.4'

loop_
_geom_angle_atom_site_label_1
_geom_angle_atom_site_label_2
_geom_angle_atom_site_label_3
_geom_angle
_geom_angle_publ_flag
C1 Ir1 C2 90.51(17) y
C1 Ir1 N1 177.81(14) y
C2 Ir1 N1 87.64(15) y
C1 Ir1 N3 93.41(15) y
C2 Ir1 N3 175.57(14) y
N1 Ir1 N3 88.48(12) y
C1 Ir1 N4 104.19(16) y
C2 Ir1 N4 96.95(14) y
N1 Ir1 N4 77.23(13) y
N3 Ir1 N4 80.09(12) y
O1 C1 Ir1 176.5(4) y
O2 C2 O3 119.7(4) y
O2 C2 Ir1 127.2(3) y
O3 C2 Ir1 113.1(3) y
C2 O3 C3 116.5(4) y
C12 N1 C16 119.4(4) y
C12 N1 Ir1 113.8(3) y
C16 N1 Ir1 126.7(3) y
C22 N2 C26 118.8(4) y
C32 N3 C36 118.4(3) y
C32 N3 Ir1 114.1(2) y
C36 N3 Ir1 127.4(3) y
C21 N4 C11 106.8(3) y
C21 N4 C31 112.8(3) y
C11 N4 C31 107.7(3) y
C21 N4 Ir1 116.2(3) y
C11 N4 Ir1 103.2(2) y
C31 N4 Ir1 109.4(2) y
C12 C11 N4 110.0(3) y
N1 C12 C13 122.0(5) y
N1 C12 C11 115.8(4) y
C13 C12 C11 122.2(4) y
C12 C13 C14 118.8(5) y
C15 C14 C13 119.3(5) y
C14 C15 C16 121.1(5) y
N1 C16 C15 119.5(5) y
N1 C16 C17 119.3(4) y
C15 C16 C17 121.2(5) y
N4 C21 C22 116.1(3) y
N2 C22 C23 123.4(4) y
N2 C22 C21 118.3(4) y
C23 C22 C21 118.3(4) y
C24 C23 C22 117.3(5) y
C25 C24 C23 120.0(5) y
C24 C25 C26 119.4(5) y
N2 C26 C25 121.1(5) y
N2 C26 C27 116.6(4) y
C25 C26 C27 122.3(5) y
C32 C31 N4 114.8(3) y
N3 C32 C33 122.4(4) y
N3 C32 C31 119.5(3) y
C33 C32 C31 118.1(4) y
C34 C33 C32 118.8(4) y
C35 C34 C33 119.1(4) y
C34 C35 C36 120.3(4) y
N3 C36 C35 120.8(4) y
N3 C36 C37 119.1(4) y
C35 C36 C37 120.0(4) y
F4 P1 F1 94.1(5) y
F4 P1 F3 96.7(6) y
F1 P1 F3 91.7(3) y
F4 P1 F5 94.1(6) y
F1 P1 F5 91.4(3) y
F3 P1 F5 168.6(5) y
F4 P1 F6 174.1(5) y
F1 P1 F6 91.8(5) y
F3 P1 F6 83.7(5) y
F5 P1 F6 85.2(4) y
F4 P1 F2 86.0(4) y
F1 P1 F2 179.8(3) y
F3 P1 F2 88.5(3) y
F5 P1 F2 88.4(3) y
F6 P1 F2 88.1(4) y

loop_
_geom_bond_atom_site_label_1
_geom_bond_atom_site_label_2
_geom_bond_distance
_geom_bond_publ_flag
Ir1 C1 1.843(4) y
Ir1 C2 2.027(4) y
Ir1 N1 2.130(3) y
Ir1 N3 2.169(3) y
Ir1 N4 2.200(3) y
C1 O1 1.144(5) y
C2 O2 1.193(5) y
C2 O3 1.363(5) y
O3 C3 1.447(5) y
N1 C12 1.357(6) y
N1 C16 1.368(6) y
N2 C22 1.331(6) y
N2 C26 1.348(6) y
N3 C32 1.349(5) y
N3 C36 1.361(5) y
N4 C21 1.492(5) y
N4 C11 1.497(5) y
N4 C31 1.502(5) y
C11 C12 1.486(7) y
C12 C13 1.384(6) y
C13 C14 1.386(8) y
C14 C15 1.367(9) y
C15 C16 1.392(7) y
C16 C17 1.495(8) y
C21 C22 1.509(6) y
C22 C23 1.384(6) y
C23 C24 1.383(8) y
C24 C25 1.371(9) y
C25 C26 1.383(7) y
C26 C27 1.495(7) y
C31 C32 1.499(5) y
C32 C33 1.384(5) y
C33 C34 1.379(7) y
C34 C35 1.371(7) y
C35 C36 1.384(6) y
C36 C37 1.504(7) y
P1 F4 1.484(7) y
P1 F1 1.544(5) y
P1 F3 1.545(5) y
P1 F5 1.567(5) y
P1 F6 1.577(7) y
P1 F2 1.584(4) y
